data_7134724
loop_
_publ_author_name
'Roy, Nanda Kishore'
'Murmu, Ranjit'
'Munda, Mintu'
'Niyogi, Sovan'
'Bisai, Alakesh'

_publ_section_title
;
 Asymmetric total syntheses of immunosuppressive diterpenoids
 triptobenzenes N and R <i>via</i> a remote Csp<sup>3</sup>-H
 functionalization.
;
_journal_issue 59
_journal_name_full 'Chemical communications (Cambridge, England)'
_journal_page_first 11053
_journal_page_last 11056
_journal_paper_doi 10.1039/d5cc02354h
_journal_volume 61
_journal_year 2025
_chemical_absolute_configuration '4S 5R 6R 10S'
_chemical_formula_moiety 'C21 H27 Br O3'
_chemical_formula_sum 'C21 H27 Br O3'
_chemical_formula_weight 407.33
_space_group_crystal_system monoclinic
_space_group_IT_number 4
_space_group_name_Hall 'P 2yb'
_space_group_name_H-M_alt 'P 1 21 1'
_atom_sites_solution_hydrogens geom
_atom_sites_solution_primary dual
_audit_block_doi 10.5517/ccdc.csd.cc2lxw7n
_audit_creation_date 2024-12-21
_audit_creation_method
;
Olex2 1.5
(compiled 2024.02.16 svn.r378c4104 for OlexSys, GUI svn.r6928)
;
_audit_update_record
;
2025-01-18 deposited with the CCDC.	2025-06-17 downloaded from the CCDC.
;
_cell_angle_alpha 90
_cell_angle_beta 100.010(2)
_cell_angle_gamma 90
_cell_formula_units_Z 2
_cell_length_a 10.3749(2)
_cell_length_b 8.41780(10)
_cell_length_c 11.3443(2)
_cell_measurement_reflns_used 8681
_cell_measurement_temperature 100.00(10)
_cell_measurement_theta_max 68.2080
_cell_measurement_theta_min 3.9180
_cell_volume 975.66(3)
_computing_cell_refinement 'CrysAlisPro 1.171.43.119a (Rigaku OD, 2024)'
_computing_data_collection 'CrysAlisPro 1.171.43.119a (Rigaku OD, 2024)'
_computing_data_reduction 'CrysAlisPro 1.171.43.119a (Rigaku OD, 2024)'
_computing_molecular_graphics 'Olex2 1.5 (Dolomanov et al., 2009)'
_computing_publication_material 'Olex2 1.5 (Dolomanov et al., 2009)'
_computing_structure_refinement 'SHELXL 2018/3 (Sheldrick, 2015)'
_computing_structure_solution 'SHELXT 2018/2 (Sheldrick, 2018)'
_diffrn_ambient_environment N~2~
_diffrn_ambient_temperature 100.00(10)
_diffrn_detector 'Hybrid Pixel Array Detector'
_diffrn_detector_area_resol_mean 10.0000
_diffrn_detector_type HyPix3000
_diffrn_measured_fraction_theta_full 0.997
_diffrn_measured_fraction_theta_max 0.989
_diffrn_measurement_details
;
List of Runs (angles in degrees, time in seconds):

  # Type    Start    End  Width  t~exp~   \w     \q     \k     \f   Frames
#--------------------------------------------------------------------------
  1  \w    -64.00  28.00   0.50    0.20    --  -40.46  66.00-180.00  184
  2  \w    -64.00  28.00   0.50    0.20    --  -40.46  66.00-180.00  184
  3  \w     41.00 100.00   0.50    0.20    --   40.46-139.00  30.00  118
  4  \w    -28.00  31.00   0.50    0.20    --  -40.46  21.00  30.00  118
  5  \w    -41.00  26.00   0.50    0.20    --  -40.46  36.00 -56.00  134
  6  \w    -41.00  26.00   0.50    0.20    --  -40.46  36.00 -56.00  134
  7  \w    -61.00  27.00   0.50    0.20    --  -40.46  54.00 150.00  176
  8  \w    -61.00  27.00   0.50    0.20    --  -40.46  54.00 150.00  176
  9  \w   -107.00 -26.00   0.50    0.20    --  -40.46 -36.00 147.00  162
 10  \w   -109.00 -13.00   0.50    0.20    --  -40.46 -77.00   0.00  192
 11  \w   -109.00 -13.00   0.50    0.20    --  -40.46 -77.00 -30.00  192
 12  \w   -109.00 -13.00   0.50    0.20    --  -40.46 -77.00 -60.00  192
 13  \w   -109.00 -13.00   0.50    0.20    --  -40.46 -77.00-180.00  192
 14  \w   -109.00 -13.00   0.50    0.20    --  -40.46 -77.00-120.00  192
 15  \w   -108.00 -17.00   0.50    0.20    --  -40.46 -66.00  30.00  182
 16  \w   -108.00 -17.00   0.50    0.20    --  -40.46 -66.00  60.00  182
 17  \w   -109.00 -13.00   0.50    0.20    --  -40.46 -77.00 120.00  192
 18  \w   -107.00 -20.00   0.50    0.20    --  -40.46 -54.00  90.00  174
 19  \w   -107.00 -26.00   0.50    0.20    --  -40.46 -36.00 147.00  162
 20  \w    -47.00 -15.00   0.50    0.27    --  -82.50  42.00  60.00   64
 21  \w    -47.00 -15.00   0.50    0.27    --  -82.50  42.00 150.00   64
 22  \w   -149.00 -68.00   0.50    0.27    --  -82.50 -36.00 147.00  162
 23  \w   -108.00 -63.00   0.50    0.20    --  -40.46-139.00  90.00   90
 24  \w   -146.00 -78.00   0.50    0.27    --  -82.50-117.00 -90.00  136
 25  \w   -108.00 -63.00   0.50    0.20    --  -40.46-139.00 -60.00   90
 26  \w     28.00 105.00   0.50    0.27    --   96.67 -77.00 -30.00  154
 27  \w     28.00 105.00   0.50    0.27    --   96.67 -77.00 -30.00  154
 28  \w     29.00  83.00   0.50    0.27    --   96.67 -68.00 -30.00  108
 29  \w     29.00  83.00   0.50    0.27    --   96.67 -68.00  30.00  108
 30  \w     29.00  83.00   0.50    0.27    --   96.67 -68.00   0.00  108
 31  \w     29.00  83.00   0.50    0.27    --   96.67 -68.00 120.00  108
 32  \w     29.00  83.00   0.50    0.27    --   96.67 -68.00-120.00  108
 33  \w     29.00  68.00   0.50    0.27    --   96.67 -59.00-150.00   78
 34  \w     28.00 105.00   0.50    0.27    --   96.67 -77.00-180.00  154
 35  \w     28.00 105.00   0.50    0.27    --   96.67 -77.00-180.00  154
 36  \w     30.00  57.00   0.50    0.27    --   96.67 -50.00-180.00   54
 37  \w     30.00  57.00   0.50    0.27    --   96.67 -50.00-150.00   54
 38  \w     29.00  68.00   0.50    0.27    --   96.67 -59.00 -90.00   78
 39  \w     30.00  57.00   0.50    0.27    --   96.67 -50.00  30.00   54
 40  \w     29.00  68.00   0.50    0.27    --   96.67 -59.00  60.00   78
 41  \w     30.00  57.00   0.50    0.27    --   96.67 -50.00 150.00   54
 42  \w     75.00 164.00   0.50    0.27    --   96.67  59.00   0.00  178
 43  \w     82.00 163.00   0.50    0.27    --   96.67  36.00 -56.00  162
 44  \w     80.00 163.00   0.50    0.27    --   96.67  42.00  60.00  166
 45  \w     80.00 163.00   0.50    0.27    --   96.67  42.00  60.00  166
 46  \w     83.00 164.00   0.50    0.27    --   96.67  33.00 -30.00  162
 47  \w     82.00 163.00   0.50    0.27    --   96.67  36.00 -56.00  162
 48  \w     26.00 107.00   0.50    0.20    --   40.46  36.00 -56.00  162
 49  \w     26.00 107.00   0.50    0.20    --   40.46  36.00 -56.00  162
 50  \w    -31.00  28.00   0.50    0.20    --   40.46 -21.00  30.00  118
 51  \w    -26.00  41.00   0.50    0.20    --   40.46 -36.00 147.00  134
 52  \w    105.00 170.00   0.50    0.27    --   96.67  96.00 -60.00  130
 53  \w     99.00 161.00   0.50    0.27    --   96.67 117.00-150.00  124
;
_diffrn_measurement_device 'four-circle diffractometer'
_diffrn_measurement_device_type 'XtaLAB Synergy, Dualflex, HyPix3000'
_diffrn_measurement_method '\w scans'
_diffrn_orient_matrix_type 'CrysAlisPro convention (1999,Acta A55,543-557)'
_diffrn_orient_matrix_UB_11 -0.1276096000
_diffrn_orient_matrix_UB_12 -0.0585098000
_diffrn_orient_matrix_UB_13 0.0374200000
_diffrn_orient_matrix_UB_21 -0.0483885000
_diffrn_orient_matrix_UB_22 -0.0606572000
_diffrn_orient_matrix_UB_23 -0.1283353000
_diffrn_orient_matrix_UB_31 0.0639445000
_diffrn_orient_matrix_UB_32 -0.1623850000
_diffrn_orient_matrix_UB_33 0.0343858000
_diffrn_radiation_monochromator mirror
_diffrn_radiation_probe x-ray
_diffrn_radiation_type 'Cu K\a'
_diffrn_radiation_wavelength 1.54184
_diffrn_reflns_av_R_equivalents 0.0482
_diffrn_reflns_av_unetI/netI 0.0358
_diffrn_reflns_Laue_measured_fraction_full 0.997
_diffrn_reflns_Laue_measured_fraction_max 0.989
_diffrn_reflns_limit_h_max 12
_diffrn_reflns_limit_h_min -11
_diffrn_reflns_limit_k_max 8
_diffrn_reflns_limit_k_min -10
_diffrn_reflns_limit_l_max 13
_diffrn_reflns_limit_l_min -13
_diffrn_reflns_number 12092
_diffrn_reflns_point_group_measured_fraction_full 0.856
_diffrn_reflns_point_group_measured_fraction_max 0.847
_diffrn_reflns_theta_full 67.684
_diffrn_reflns_theta_max 68.347
_diffrn_reflns_theta_min 3.957
_diffrn_source 'micro-focus sealed X-ray tube'
_diffrn_source_type 'PhotonJet (Cu) X-ray Source'
_exptl_absorpt_coefficient_mu 2.996
_exptl_absorpt_correction_T_max 1.00000
_exptl_absorpt_correction_T_min 0.74487
_exptl_absorpt_correction_type multi-scan
_exptl_absorpt_process_details
;
CrysAlisPro 1.171.43.119a (Rigaku Oxford Diffraction, 2024)
Empirical absorption correction using spherical harmonics,
implemented in SCALE3 ABSPACK scaling algorithm.
;
_exptl_crystal_colour 'clear whiteish colourless'
_exptl_crystal_colour_lustre clear
_exptl_crystal_colour_modifier whiteish
_exptl_crystal_colour_primary colourless
_exptl_crystal_density_diffrn 1.387
_exptl_crystal_description block
_exptl_crystal_F_000 424
_refine_diff_density_max 0.605
_refine_diff_density_min -0.435
_refine_diff_density_rms 0.062
_refine_ls_abs_structure_details
;
 Flack x determined using 1057 quotients [(I+)-(I-)]/[(I+)+(I-)]
 (Parsons, Flack and Wagner, Acta Cryst. B69 (2013) 249-259).
;
_refine_ls_abs_structure_Flack -0.04(2)
_refine_ls_extinction_method none
_refine_ls_goodness_of_fit_ref 1.075
_refine_ls_hydrogen_treatment constr
_refine_ls_matrix_type full
_refine_ls_number_parameters 231
_refine_ls_number_reflns 3034
_refine_ls_number_restraints 1
_refine_ls_restrained_S_all 1.075
_refine_ls_R_factor_all 0.0385
_refine_ls_R_factor_gt 0.0374
_refine_ls_shift/su_max 0.001
_refine_ls_shift/su_mean 0.000
_refine_ls_structure_factor_coef Fsqd
_refine_ls_weighting_details 'w=1/[\s^2^(Fo^2^)+(0.0711P)^2^+0.0494P] where P=(Fo^2^+2Fc^2^)/3'
_refine_ls_weighting_scheme calc
_refine_ls_wR_factor_gt 0.0989
_refine_ls_wR_factor_ref 0.1001
_reflns_Friedel_coverage 0.595
_reflns_Friedel_fraction_full 0.693
_reflns_Friedel_fraction_max 0.682
_reflns_number_gt 2919
_reflns_number_total 3034
_reflns_threshold_expression 'I > 2\s(I)'
_cod_data_source_file d5cc02354h2.cif
_cod_data_source_block ab_ram_252_auto
_cod_depositor_comments 'Adding full bibliography for 7134724--7134725.cif.'
_cod_database_code 7134724
_shelx_shelxl_version_number 2018/3
_chemical_oxdiff_formula 'C H O Br'
_chemical_oxdiff_usercomment LT
_shelx_space_group_comment
;
The symmetry employed for this shelxl refinement is uniquely defined
by the following loop, which should always be used as a source of
symmetry information in preference to the above space-group names.
They are only intended as comments.
;
_olex2_refinement_description
;
1. Fixed Uiso
 At 1.2 times of:
  All C(H) groups, All C(H,H) groups
 At 1.5 times of:
  All C(H,H,H) groups
2.a Ternary CH refined with riding coordinates:
 C00F(H00F), C00H(H00H), C00I(H00I)
2.b Secondary CH2 refined with riding coordinates:
 C009(H00a,H00b), C00J(H00g,H00j), C00N(H00r,H00s)
2.c Aromatic/amide H refined with riding coordinates:
 C005(H005), C008(H008), C00K(H00K)
2.d Idealised Me refined as rotating group:
 C00G(H00c,H00d,H00e), C00L(H00l,H00m,H00n), C00M(H00o,H00p,H00q), C00O(H00t,
 H00u,H00v), C00P(H00w,H00x,H00y)
;
_olex2_submission_special_instructions 'No special instructions were received'
_oxdiff_exptl_absorpt_empirical_details
;
Empirical correction (ABSPACK) includes:
- Absorption correction using spherical harmonics
- Frame scaling
;
_oxdiff_exptl_absorpt_empirical_full_max 1.330
_oxdiff_exptl_absorpt_empirical_full_min 0.771

loop_
_space_group_symop_operation_xyz
'x, y, z'
'-x, y+1/2, -z'

loop_
_atom_site_label
_atom_site_type_symbol
_atom_site_fract_x
_atom_site_fract_y
_atom_site_fract_z
_atom_site_U_iso_or_equiv
_atom_site_adp_type
_atom_site_occupancy
_atom_site_site_symmetry_order
_atom_site_calc_flag
_atom_site_refinement_flags_posn
_atom_site_refinement_flags_adp
_atom_site_refinement_flags_occupancy
_atom_site_disorder_assembly
_atom_site_disorder_group
Br01 Br 0.62624(4) 0.74184(8) 0.49695(4) 0.03533(18) Uani 1 1 d . . . . .
O002 O 0.1876(3) 0.8108(4) 0.0986(3) 0.0260(7) Uani 1 1 d . . . . .
O003 O 0.7730(3) 0.7534(5) 0.2617(3) 0.0336(7) Uani 1 1 d . . . . .
O004 O 0.3783(3) 0.9262(4) 0.1723(3) 0.0323(8) Uani 1 1 d . . . . .
C005 C 0.8236(4) 0.4155(6) 0.2978(4) 0.0212(9) Uani 1 1 d . . . . .
H005 H 0.899331 0.479483 0.320225 0.025 Uiso 1 1 calc R U . . .
C006 C 0.7010(4) 0.4871(5) 0.2709(4) 0.0213(9) Uani 1 1 d . . . . .
C007 C 0.5872(4) 0.3989(5) 0.2332(3) 0.0206(9) Uani 1 1 d . . . . .
C008 C 0.6011(4) 0.2330(7) 0.2259(3) 0.0239(8) Uani 1 1 d . . . . .
H008 H 0.526096 0.168989 0.200171 0.029 Uiso 1 1 calc R U . . .
C009 C 0.3420(4) 0.3728(5) 0.1775(4) 0.0241(9) Uani 1 1 d . . . . .
H00A H 0.346886 0.302423 0.108555 0.029 Uiso 1 1 calc R U . . .
H00B H 0.348890 0.305294 0.249796 0.029 Uiso 1 1 calc R U . . .
C00A C 0.3108(4) 0.6983(5) 0.2776(4) 0.0231(10) Uani 1 1 d . . . . .
C00B C 0.6888(4) 0.6609(6) 0.2808(4) 0.0244(9) Uani 1 1 d . . . . .
C00C C 0.2989(4) 0.8220(5) 0.1775(4) 0.0226(9) Uani 1 1 d . . . . .
C00D C 0.4581(4) 0.4879(5) 0.1934(4) 0.0224(9) Uani 1 1 d . . . . .
C00E C 0.8363(4) 0.2519(8) 0.2923(3) 0.0215(8) Uani 1 1 d . . . . .
C00F C 0.4448(4) 0.6088(5) 0.2956(4) 0.0217(9) Uani 1 1 d . . . . .
H00F H 0.447286 0.543201 0.369408 0.026 Uiso 1 1 calc R U . . .
C00G C 0.4646(4) 0.5692(5) 0.0721(4) 0.0234(9) Uani 1 1 d . . . . .
H00C H 0.533372 0.650321 0.083552 0.035 Uiso 1 1 calc R U . . .
H00D H 0.380134 0.619245 0.041243 0.035 Uiso 1 1 calc R U . . .
H00E H 0.484250 0.489581 0.014776 0.035 Uiso 1 1 calc R U . . .
C00H C 0.9700(5) 0.1741(6) 0.3239(4) 0.0268(10) Uani 1 1 d . . . . .
H00H H 1.036871 0.260800 0.337476 0.032 Uiso 1 1 calc R U . . .
C00I C 0.5654(4) 0.7192(6) 0.3219(4) 0.0227(10) Uani 1 1 d . . . . .
H00I H 0.541648 0.826221 0.286401 0.027 Uiso 1 1 calc R U . . .
C00J C 0.2003(4) 0.5735(6) 0.2574(4) 0.0261(10) Uani 1 1 d . . . . .
H00G H 0.201787 0.513506 0.332669 0.031 Uiso 1 1 calc R U . . .
H00J H 0.115257 0.629488 0.239194 0.031 Uiso 1 1 calc R U . . .
C00K C 0.7231(4) 0.1618(6) 0.2558(4) 0.0251(9) Uani 1 1 d . . . . .
H00K H 0.729885 0.049528 0.251384 0.030 Uiso 1 1 calc R U . . .
C00L C 0.1730(5) 0.9289(7) 0.0038(4) 0.0297(10) Uani 1 1 d . . . . .
H00L H 0.086424 0.918298 -0.046264 0.045 Uiso 1 1 calc R U . . .
H00M H 0.240756 0.912497 -0.045442 0.045 Uiso 1 1 calc R U . . .
H00N H 0.182173 1.035421 0.039037 0.045 Uiso 1 1 calc R U . . .
C00M C 1.0009(5) 0.0710(6) 0.2228(4) 0.0308(10) Uani 1 1 d . . . . .
H00O H 0.943202 -0.021982 0.213469 0.046 Uiso 1 1 calc R U . . .
H00P H 1.092294 0.036033 0.241319 0.046 Uiso 1 1 calc R U . . .
H00Q H 0.987194 0.132353 0.148241 0.046 Uiso 1 1 calc R U . . .
C00N C 0.2091(4) 0.4561(6) 0.1570(4) 0.0277(10) Uani 1 1 d . . . . .
H00R H 0.196543 0.513114 0.079517 0.033 Uiso 1 1 calc R U . . .
H00S H 0.138659 0.376024 0.153329 0.033 Uiso 1 1 calc R U . . .
C00O C 0.9815(5) 0.0787(7) 0.4405(4) 0.0366(12) Uani 1 1 d . . . . .
H00T H 0.960041 0.147275 0.504162 0.055 Uiso 1 1 calc R U . . .
H00U H 1.071170 0.039005 0.463270 0.055 Uiso 1 1 calc R U . . .
H00V H 0.920570 -0.011191 0.428531 0.055 Uiso 1 1 calc R U . . .
C00P C 0.2984(5) 0.7929(6) 0.3919(4) 0.0297(10) Uani 1 1 d . . . . .
H00W H 0.361907 0.880231 0.402123 0.045 Uiso 1 1 calc R U . . .
H00X H 0.315874 0.722356 0.461575 0.045 Uiso 1 1 calc R U . . .
H00Y H 0.209708 0.836193 0.384506 0.045 Uiso 1 1 calc R U . . .

loop_
_atom_site_aniso_label
_atom_site_aniso_U_11
_atom_site_aniso_U_22
_atom_site_aniso_U_33
_atom_site_aniso_U_23
_atom_site_aniso_U_13
_atom_site_aniso_U_12
Br01 0.0426(3) 0.0362(3) 0.0251(3) -0.0116(2) -0.00014(18) 0.0055(2)
O002 0.0312(16) 0.0247(15) 0.0225(15) 0.0053(13) 0.0059(12) 0.0022(13)
O003 0.0342(15) 0.0184(16) 0.0500(18) -0.0019(18) 0.0119(13) -0.0040(17)
O004 0.0342(17) 0.0247(17) 0.0366(19) 0.0104(15) 0.0018(14) -0.0004(16)
C005 0.028(2) 0.020(2) 0.0165(19) -0.0031(17) 0.0062(16) -0.0020(19)
C006 0.033(2) 0.016(2) 0.0166(19) -0.0007(17) 0.0080(16) 0.0002(18)
C007 0.029(2) 0.018(2) 0.016(2) -0.0002(17) 0.0086(16) -0.0016(18)
C008 0.0309(19) 0.018(2) 0.0235(18) -0.002(2) 0.0072(15) -0.006(2)
C009 0.029(2) 0.018(2) 0.025(2) -0.0001(18) 0.0058(17) -0.0028(18)
C00A 0.027(2) 0.022(3) 0.023(2) 0.0001(17) 0.0100(16) 0.0023(17)
C00B 0.029(2) 0.019(2) 0.024(2) -0.0025(19) 0.0028(17) -0.001(2)
C00C 0.025(2) 0.019(2) 0.025(2) -0.0020(18) 0.0092(17) 0.0039(19)
C00D 0.027(2) 0.018(2) 0.023(2) 0.0012(19) 0.0047(16) -0.0004(19)
C00E 0.0298(19) 0.020(2) 0.0164(17) -0.002(2) 0.0080(14) 0.001(2)
C00F 0.029(2) 0.020(2) 0.018(2) 0.0017(18) 0.0080(16) 0.0010(19)
C00G 0.028(2) 0.022(2) 0.021(2) -0.0002(19) 0.0072(16) 0.0011(19)
C00H 0.031(2) 0.024(2) 0.027(2) 0.002(2) 0.0067(18) 0.006(2)
C00I 0.030(2) 0.020(3) 0.0187(18) -0.0039(19) 0.0049(15) 0.002(2)
C00J 0.029(2) 0.022(2) 0.029(2) 0.004(2) 0.0110(18) -0.0001(19)
C00K 0.035(2) 0.017(2) 0.023(2) -0.0026(19) 0.0065(17) -0.0001(19)
C00L 0.033(2) 0.032(3) 0.025(2) 0.007(2) 0.0087(17) 0.004(2)
C00M 0.036(2) 0.029(3) 0.030(2) -0.001(2) 0.0117(19) 0.006(2)
C00N 0.028(2) 0.023(2) 0.032(2) 0.0006(19) 0.0053(18) -0.0049(19)
C00O 0.043(3) 0.042(3) 0.026(2) 0.009(2) 0.010(2) 0.020(2)
C00P 0.038(2) 0.030(3) 0.023(2) -0.0009(19) 0.0119(18) 0.010(2)

loop_
_atom_type_symbol
_atom_type_description
_atom_type_scat_dispersion_real
_atom_type_scat_dispersion_imag
_atom_type_scat_source
C C 0.0181 0.0091 'International Tables Vol C Tables 4.2.6.8 and 6.1.1.4'
H H 0.0000 0.0000 'International Tables Vol C Tables 4.2.6.8 and 6.1.1.4'
Br Br -0.6763 1.2805 'International Tables Vol C Tables 4.2.6.8 and 6.1.1.4'
O O 0.0492 0.0322 'International Tables Vol C Tables 4.2.6.8 and 6.1.1.4'

loop_
_geom_angle_atom_site_label_1
_geom_angle_atom_site_label_2
_geom_angle_atom_site_label_3
_geom_angle
_geom_angle_site_symmetry_1
_geom_angle_site_symmetry_3
_geom_angle_publ_flag
C00C O002 C00L 114.5(4) . . ?
C006 C005 H005 119.6 . . ?
C00E C005 H005 119.6 . . ?
C00E C005 C006 120.7(4) . . ?
C005 C006 C007 121.9(4) . . ?
C005 C006 C00B 120.0(4) . . ?
C007 C006 C00B 118.1(4) . . ?
C006 C007 C008 117.1(4) . . ?
C006 C007 C00D 118.6(4) . . ?
C008 C007 C00D 124.1(4) . . ?
C007 C008 H008 119.6 . . ?
C00K C008 C007 120.8(4) . . ?
C00K C008 H008 119.6 . . ?
H00A C009 H00B 107.7 . . ?
C00D C009 H00A 108.9 . . ?
C00D C009 H00B 108.9 . . ?
C00N C009 H00A 108.9 . . ?
C00N C009 H00B 108.9 . . ?
C00N C009 C00D 113.5(4) . . ?
C00C C00A C00F 112.3(3) . . ?
C00C C00A C00J 113.0(4) . . ?
C00C C00A C00P 105.3(4) . . ?
C00J C00A C00F 108.2(4) . . ?
C00J C00A C00P 107.9(3) . . ?
C00P C00A C00F 109.9(3) . . ?
O003 C00B C006 123.2(4) . . ?
O003 C00B C00I 121.1(4) . . ?
C006 C00B C00I 115.6(4) . . ?
O002 C00C C00A 113.5(4) . . ?
O004 C00C O002 122.3(4) . . ?
O004 C00C C00A 124.1(4) . . ?
C007 C00D C00F 106.5(3) . . ?
C007 C00D C00G 107.9(3) . . ?
C009 C00D C007 110.8(4) . . ?
C009 C00D C00F 109.2(3) . . ?
C009 C00D C00G 109.3(4) . . ?
C00G C00D C00F 113.1(4) . . ?
C005 C00E C00H 120.5(4) . . ?
C005 C00E C00K 118.0(4) . . ?
C00K C00E C00H 121.4(5) . . ?
C00A C00F C00D 114.0(3) . . ?
C00A C00F H00F 105.6 . . ?
C00D C00F H00F 105.6 . . ?
C00I C00F C00A 114.0(4) . . ?
C00I C00F C00D 111.2(3) . . ?
C00I C00F H00F 105.6 . . ?
C00D C00G H00C 109.5 . . ?
C00D C00G H00D 109.5 . . ?
C00D C00G H00E 109.5 . . ?
H00C C00G H00D 109.5 . . ?
H00C C00G H00E 109.5 . . ?
H00D C00G H00E 109.5 . . ?
C00E C00H H00H 107.6 . . ?
C00E C00H C00O 111.1(4) . . ?
C00M C00H C00E 111.8(4) . . ?
C00M C00H H00H 107.6 . . ?
C00M C00H C00O 111.0(4) . . ?
C00O C00H H00H 107.6 . . ?
Br01 C00I H00I 109.2 . . ?
C00B C00I Br01 101.5(3) . . ?
C00B C00I C00F 116.3(4) . . ?
C00B C00I H00I 109.2 . . ?
C00F C00I Br01 110.9(3) . . ?
C00F C00I H00I 109.2 . . ?
C00A C00J H00G 108.7 . . ?
C00A C00J H00J 108.7 . . ?
H00G C00J H00J 107.6 . . ?
C00N C00J C00A 114.4(3) . . ?
C00N C00J H00G 108.7 . . ?
C00N C00J H00J 108.7 . . ?
C008 C00K C00E 121.4(5) . . ?
C008 C00K H00K 119.3 . . ?
C00E C00K H00K 119.3 . . ?
O002 C00L H00L 109.5 . . ?
O002 C00L H00M 109.5 . . ?
O002 C00L H00N 109.5 . . ?
H00L C00L H00M 109.5 . . ?
H00L C00L H00N 109.5 . . ?
H00M C00L H00N 109.5 . . ?
C00H C00M H00O 109.5 . . ?
C00H C00M H00P 109.5 . . ?
C00H C00M H00Q 109.5 . . ?
H00O C00M H00P 109.5 . . ?
H00O C00M H00Q 109.5 . . ?
H00P C00M H00Q 109.5 . . ?
C009 C00N H00R 109.5 . . ?
C009 C00N H00S 109.5 . . ?
C00J C00N C009 110.7(4) . . ?
C00J C00N H00R 109.5 . . ?
C00J C00N H00S 109.5 . . ?
H00R C00N H00S 108.1 . . ?
C00H C00O H00T 109.5 . . ?
C00H C00O H00U 109.5 . . ?
C00H C00O H00V 109.5 . . ?
H00T C00O H00U 109.5 . . ?
H00T C00O H00V 109.5 . . ?
H00U C00O H00V 109.5 . . ?
C00A C00P H00W 109.5 . . ?
C00A C00P H00X 109.5 . . ?
C00A C00P H00Y 109.5 . . ?
H00W C00P H00X 109.5 . . ?
H00W C00P H00Y 109.5 . . ?
H00X C00P H00Y 109.5 . . ?

loop_
_geom_bond_atom_site_label_1
_geom_bond_atom_site_label_2
_geom_bond_distance
_geom_bond_site_symmetry_2
_geom_bond_publ_flag
Br01 C00I 1.986(4) . ?
O002 C00C 1.336(5) . ?
O002 C00L 1.453(5) . ?
O003 C00B 1.218(6) . ?
O004 C00C 1.212(6) . ?
C005 H005 0.9500 . ?
C005 C006 1.392(6) . ?
C005 C00E 1.386(8) . ?
C006 C007 1.398(6) . ?
C006 C00B 1.474(6) . ?
C007 C008 1.408(7) . ?
C007 C00D 1.533(6) . ?
C008 H008 0.9500 . ?
C008 C00K 1.388(6) . ?
C009 H00A 0.9900 . ?
C009 H00B 0.9900 . ?
C009 C00D 1.532(6) . ?
C009 C00N 1.528(6) . ?
C00A C00C 1.530(6) . ?
C00A C00F 1.563(6) . ?
C00A C00J 1.542(6) . ?
C00A C00P 1.546(6) . ?
C00B C00I 1.518(6) . ?
C00D C00F 1.567(6) . ?
C00D C00G 1.548(6) . ?
C00E C00H 1.520(6) . ?
C00E C00K 1.398(6) . ?
C00F H00F 1.0000 . ?
C00F C00I 1.545(6) . ?
C00G H00C 0.9800 . ?
C00G H00D 0.9800 . ?
C00G H00E 0.9800 . ?
C00H H00H 1.0000 . ?
C00H C00M 1.516(6) . ?
C00H C00O 1.534(6) . ?
C00I H00I 1.0000 . ?
C00J H00G 0.9900 . ?
C00J H00J 0.9900 . ?
C00J C00N 1.523(7) . ?
C00K H00K 0.9500 . ?
C00L H00L 0.9800 . ?
C00L H00M 0.9800 . ?
C00L H00N 0.9800 . ?
C00M H00O 0.9800 . ?
C00M H00P 0.9800 . ?
C00M H00Q 0.9800 . ?
C00N H00R 0.9900 . ?
C00N H00S 0.9900 . ?
C00O H00T 0.9800 . ?
C00O H00U 0.9800 . ?
C00O H00V 0.9800 . ?
C00P H00W 0.9800 . ?
C00P H00X 0.9800 . ?
C00P H00Y 0.9800 . ?

loop_
_geom_torsion_atom_site_label_1
_geom_torsion_atom_site_label_2
_geom_torsion_atom_site_label_3
_geom_torsion_atom_site_label_4
_geom_torsion
_geom_torsion_site_symmetry_1
_geom_torsion_site_symmetry_2
_geom_torsion_site_symmetry_3
_geom_torsion_site_symmetry_4
_geom_torsion_publ_flag
O003 C00B C00I Br01 -83.2(4) . . . . ?
O003 C00B C00I C00F 156.3(4) . . . . ?
C005 C006 C007 C008 1.3(6) . . . . ?
C005 C006 C007 C00D -174.0(4) . . . . ?
C005 C006 C00B O003 32.1(7) . . . . ?
C005 C006 C00B C00I -145.4(4) . . . . ?
C005 C00E C00H C00M -124.1(4) . . . . ?
C005 C00E C00H C00O 111.3(5) . . . . ?
C005 C00E C00K C008 0.0(6) . . . . ?
C006 C005 C00E C00H -178.9(4) . . . . ?
C006 C005 C00E C00K 1.7(6) . . . . ?
C006 C007 C008 C00K 0.4(6) . . . . ?
C006 C007 C00D C009 -169.7(4) . . . . ?
C006 C007 C00D C00F -51.0(5) . . . . ?
C006 C007 C00D C00G 70.8(5) . . . . ?
C006 C00B C00I Br01 94.4(4) . . . . ?
C006 C00B C00I C00F -26.1(5) . . . . ?
C007 C006 C00B O003 -147.4(4) . . . . ?
C007 C006 C00B C00I 35.1(6) . . . . ?
C007 C008 C00K C00E -1.0(6) . . . . ?
C007 C00D C00F C00A -173.6(3) . . . . ?
C007 C00D C00F C00I 55.8(4) . . . . ?
C008 C007 C00D C009 15.4(6) . . . . ?
C008 C007 C00D C00F 134.0(4) . . . . ?
C008 C007 C00D C00G -104.2(4) . . . . ?
C009 C00D C00F C00A -53.9(5) . . . . ?
C009 C00D C00F C00I 175.5(4) . . . . ?
C00A C00F C00I Br01 94.0(4) . . . . ?
C00A C00F C00I C00B -150.7(4) . . . . ?
C00A C00J C00N C009 55.4(5) . . . . ?
C00B C006 C007 C008 -179.2(4) . . . . ?
C00B C006 C007 C00D 5.5(6) . . . . ?
C00C C00A C00F C00D -72.4(5) . . . . ?
C00C C00A C00F C00I 56.8(5) . . . . ?
C00C C00A C00J C00N 71.4(5) . . . . ?
C00D C007 C008 C00K 175.4(4) . . . . ?
C00D C009 C00N C00J -55.1(5) . . . . ?
C00D C00F C00I Br01 -135.4(3) . . . . ?
C00D C00F C00I C00B -20.0(5) . . . . ?
C00E C005 C006 C007 -2.4(6) . . . . ?
C00E C005 C006 C00B 178.1(4) . . . . ?
C00F C00A C00C O002 130.2(4) . . . . ?
C00F C00A C00C O004 -53.6(6) . . . . ?
C00F C00A C00J C00N -53.7(5) . . . . ?
C00G C00D C00F C00A 68.0(5) . . . . ?
C00G C00D C00F C00I -62.6(5) . . . . ?
C00H C00E C00K C008 -179.4(4) . . . . ?
C00J C00A C00C O002 7.5(5) . . . . ?
C00J C00A C00C O004 -176.4(4) . . . . ?
C00J C00A C00F C00D 53.1(5) . . . . ?
C00J C00A C00F C00I -177.7(3) . . . . ?
C00K C00E C00H C00M 55.3(5) . . . . ?
C00K C00E C00H C00O -69.3(5) . . . . ?
C00L O002 C00C O004 2.8(6) . . . . ?
C00L O002 C00C C00A 179.0(4) . . . . ?
C00N C009 C00D C007 171.0(4) . . . . ?
C00N C009 C00D C00F 54.0(5) . . . . ?
C00N C009 C00D C00G -70.3(5) . . . . ?
C00P C00A C00C O002 -110.1(4) . . . . ?
C00P C00A C00C O004 66.0(5) . . . . ?
C00P C00A C00F C00D 170.7(4) . . . . ?
C00P C00A C00F C00I -60.1(4) . . . . ?
C00P C00A C00J C00N -172.6(4) . . . . ?
